data_1010849
_chemical_name_systematic 'Pentakis(lead oxide) dihydrate'
_chemical_formula_structural '(Pb O)5 (H2 O)2'
_chemical_formula_sum 'H4 O7 Pb5'
_publ_section_title
;
On Lead Oxides. II. Hydrous, Normal and Active Lead Monoxides
;

loop_
_publ_author_name
'Clark, G L'
'Tyler, W P'

_journal_name_full 'Journal of the American Chemical Society'
_journal_coden_ASTM JACSAT
_journal_volume 61
_journal_year 1939
_journal_page_first 58
_journal_page_last 65
_cell_length_a 5.93
_cell_length_b 4.65
_cell_length_c 6.36
_cell_angle_alpha 90
_cell_angle_beta 105.78
_cell_angle_gamma 90
_cell_volume 168.8
_cell_formula_units_Z 1

loop_
_atom_site_label
_atom_site_fract_x
_atom_site_fract_y
_atom_site_fract_z
? ? ? ?

_cod_database_code 1010849
_journal_paper_doi 10.1021/ja01870a016
